data_9001074
loop_
_publ_author_name
'Sharp, Z. D.'
'Hazen, R. M.'
'Finger, L. W.'

_publ_section_title
;
 High-pressure crystal chemistry of monticellite, CaMgSiO4
 Sample: P = .001 kbar
 Note: O1x changed to reproduce its bond lengths
;
_journal_name_full 'American Mineralogist'
_journal_page_first 748
_journal_page_last 755
_journal_volume 72
_journal_year 1987
_chemical_formula_sum 'Ca Mg O4 Si'
_chemical_name_mineral Monticellite
_space_group_IT_number 62
_symmetry_space_group_name_Hall '-P 2c 2ab'
_symmetry_space_group_name_H-M 'P b n m'
_cell_angle_alpha 90
_cell_angle_beta 90
_cell_angle_gamma 90
_cell_length_a 4.821
_cell_length_b 11.105
_cell_length_c 6.381
_cell_formula_units_Z 4
_cell_volume 341.621
_database_code_amcsd 0001096
_diffrn_ambient_pressure 100
_exptl_crystal_density_diffrn 3.042
_cod_original_formula_sum 'Mg Ca Si O4'
_cod_database_code 9001074

loop_
_space_group_symop_operation_xyz
x,y,z
x,y,1/2-z
-x,-y,1/2+z
1/2+x,1/2-y,1/2+z
1/2-x,1/2+y,1/2-z
1/2-x,1/2+y,z
1/2+x,1/2-y,-z
-x,-y,-z

loop_
_atom_site_label
_atom_site_fract_x
_atom_site_fract_y
_atom_site_fract_z
_atom_site_U_iso_or_equiv
Mg1 0.00000 0.00000 0.00000 0.01317
Ca2 0.97740 0.27710 0.25000 0.01279
Si 0.41110 0.08230 0.25000 0.01216
O1 0.73740 0.07730 0.25000 0.01482
O2 0.25230 0.44940 0.25000 0.01317
O3 0.27280 0.14700 0.04670 0.01444

loop_
_cod_related_entry_id
_cod_related_entry_database
_cod_related_entry_code
1 AMCSD 0001096
